data_7054305
loop_
_publ_author_name
'Nell, Peter G.'

_publ_contact_author 'Harms, Klaus'
_publ_section_title
;
 Generation of a highly enantioenriched \a-phenylthio-substituted
 Grignard-reagent
;
_journal_issue 10
_journal_name_full 'New Journal of Chemistry'
_journal_page_first 973
_journal_paper_doi 10.1039/a906179g
_journal_volume 23
_journal_year 1999
_chemical_formula_sum 'C20 H17 Cl O S2'
_chemical_formula_weight 372.91
_chemical_name_systematic
;

 ?

;
_space_group_IT_number 4
_symmetry_cell_setting monoclinic
_symmetry_space_group_name_Hall 'P 2yb'
_symmetry_space_group_name_H-M 'P 1 21 1'
_atom_sites_solution_hydrogens geom
_atom_sites_solution_primary direct
_atom_sites_solution_secondary difmap
_audit_creation_method SHELXL-97
_cell_angle_alpha 90.00
_cell_angle_beta 111.656(5)
_cell_angle_gamma 90.00
_cell_formula_units_Z 2
_cell_length_a 9.2506(5)
_cell_length_b 9.0398(6)
_cell_length_c 11.4008(9)
_cell_measurement_reflns_used 25
_cell_measurement_temperature 213(2)
_cell_measurement_theta_max 42.886
_cell_measurement_theta_min 35.086
_cell_volume 886.08(11)
_computing_cell_refinement 'CAD4 EXPRESS'
_computing_data_collection 'CAD4 EXPRESS'
_computing_data_reduction 'XCAD4 (Harms, 1997)'
_computing_molecular_graphics 'Siemens SHELXTL'
_computing_publication_material 'Siemens SHELXTL'
_computing_structure_refinement 'SHELXL-97 (Sheldrick, 1997)'
_computing_structure_solution 'SHELXS-97 (Sheldrick, 1990)'
_diffrn_ambient_temperature 213(2)
_diffrn_measured_fraction_theta_full 0.999
_diffrn_measured_fraction_theta_max 0.999
_diffrn_measurement_device_type 'Enraf Nonius CAD4'
_diffrn_measurement_method Omega-scans
_diffrn_radiation_monochromator graphite
_diffrn_radiation_source 'fine-focus sealed tube'
_diffrn_radiation_type CuK\a
_diffrn_radiation_wavelength 1.54178
_diffrn_reflns_av_R_equivalents 0.0719
_diffrn_reflns_av_sigmaI/netI 0.0191
_diffrn_reflns_limit_h_max 9
_diffrn_reflns_limit_h_min -10
_diffrn_reflns_limit_k_max 10
_diffrn_reflns_limit_k_min -10
_diffrn_reflns_limit_l_max 12
_diffrn_reflns_limit_l_min 0
_diffrn_reflns_number 2767
_diffrn_reflns_theta_full 59.99
_diffrn_reflns_theta_max 59.98
_diffrn_reflns_theta_min 4.17
_diffrn_standards_decay_% 0
_diffrn_standards_interval_time 60
_diffrn_standards_number 2
_exptl_absorpt_coefficient_mu 4.129
_exptl_absorpt_correction_T_max 0.3180
_exptl_absorpt_correction_T_min 0.2139
_exptl_absorpt_correction_type none
_exptl_crystal_colour colourless
_exptl_crystal_density_diffrn 1.398
_exptl_crystal_density_method 'not measured'
_exptl_crystal_description Block
_exptl_crystal_F_000 388
_exptl_crystal_size_max 0.54
_exptl_crystal_size_mid 0.45
_exptl_crystal_size_min 0.36
_refine_diff_density_max 0.400
_refine_diff_density_min -0.738
_refine_diff_density_rms 0.068
_refine_ls_abs_structure_details 'Flack H D (1983), Acta Cryst. A39, 876-881'
_refine_ls_abs_structure_Flack 0.00(2)
_refine_ls_extinction_coef 0.042(3)
_refine_ls_extinction_expression Fc^*^=kFc[1+0.001xFc^2^\l^3^/sin(2\q)]^-1/4^
_refine_ls_extinction_method SHELXL
_refine_ls_goodness_of_fit_ref 1.061
_refine_ls_hydrogen_treatment noref
_refine_ls_matrix_type full
_refine_ls_number_parameters 218
_refine_ls_number_reflns 2627
_refine_ls_number_restraints 1
_refine_ls_restrained_S_all 1.061
_refine_ls_R_factor_all 0.0489
_refine_ls_R_factor_gt 0.0486
_refine_ls_shift/su_max 0.000
_refine_ls_shift/su_mean 0.000
_refine_ls_structure_factor_coef Fsqd
_refine_ls_weighting_details 'calc w=1/[\s^2^(Fo^2^)+(0.1063P)^2^+0.5024P] where P=(Fo^2^+2Fc^2^)/3'
_refine_ls_weighting_scheme calc
_refine_ls_wR_factor_gt 0.1332
_refine_ls_wR_factor_ref 0.1336
_reflns_number_gt 2598
_reflns_number_total 2627
_reflns_threshold_expression >2sigma(I)
_cod_data_source_file 906179g.txt
_cod_data_source_block ne981
_cod_depositor_comments
;
The following automatic conversions were performed:

'_symmetry_cell_setting' value 'Monoclinic' changed to 'monoclinic'
according to
/usr/data/users/saulius/automatic-downloads/retrospective/RSC/lib/dictionaries/cif_core.dic
dictionary named 'cif_core.dic' version 2.4.2 from 2011-04-26.

Automatic conversion script
Id: cif_fix_values 2281 2013-09-26 08:29:07Z andrius 
;
_cod_original_cell_volume 886.08(10)
_cod_original_sg_symbol_H-M P2(1)
_cod_database_code 7054305

loop_
_symmetry_equiv_pos_as_xyz
'x, y, z'
'-x, y+1/2, -z'

loop_
_atom_site_label
_atom_site_type_symbol
_atom_site_fract_x
_atom_site_fract_y
_atom_site_fract_z
_atom_site_U_iso_or_equiv
_atom_site_adp_type
_atom_site_occupancy
_atom_site_symmetry_multiplicity
_atom_site_calc_flag
_atom_site_refinement_flags
S1 S 0.01120(11) 0.46650(10) 0.81754(8) 0.0280(3) Uani 1 1 d .
Cl1 Cl -0.57009(13) 0.88192(14) 0.61391(12) 0.0539(4) Uani 1 1 d .
O1 O -0.0075(3) 0.3726(3) 0.9188(3) 0.0369(7) Uani 1 1 d .
C1 C 0.1531(4) 0.6131(4) 0.8999(3) 0.0269(8) Uani 1 1 d .
H1A H 0.1085 0.6810 0.9459 0.032 Uiso 1 1 calc R
S2 S 0.20659(10) 0.71309(11) 0.78416(8) 0.0312(3) Uani 1 1 d .
C2 C 0.2973(5) 0.5344(5) 0.9914(4) 0.0315(9) Uani 1 1 d .
H2A H 0.2638 0.4652 1.0426 0.038 Uiso 1 1 calc R
H2B H 0.3437 0.4759 0.9419 0.038 Uiso 1 1 calc R
C3 C 0.4222(4) 0.6342(5) 1.0797(3) 0.0266(8) Uani 1 1 d .
C4 C 0.5769(5) 0.6016(5) 1.1050(4) 0.0335(9) Uani 1 1 d .
H4A H 0.6026 0.5241 1.0613 0.040 Uiso 1 1 calc R
C5 C 0.6947(5) 0.6816(5) 1.1941(4) 0.0387(10) Uani 1 1 d .
H5A H 0.7993 0.6579 1.2104 0.046 Uiso 1 1 calc R
C6 C 0.6586(5) 0.7959(5) 1.2585(4) 0.0390(10) Uani 1 1 d .
H6A H 0.7382 0.8495 1.3197 0.047 Uiso 1 1 calc R
C7 C 0.5039(5) 0.8311(5) 1.2323(4) 0.0364(10) Uani 1 1 d .
H7A H 0.4784 0.9090 1.2758 0.044 Uiso 1 1 calc R
C8 C 0.3867(5) 0.7518(5) 1.1421(4) 0.0315(9) Uani 1 1 d .
H8A H 0.2822 0.7782 1.1232 0.038 Uiso 1 1 calc R
C9 C -0.1579(4) 0.5817(4) 0.7600(3) 0.0265(8) Uani 1 1 d .
C10 C -0.2283(4) 0.6306(5) 0.8414(4) 0.0307(8) Uani 1 1 d .
H10A H -0.1880 0.6032 0.9270 0.037 Uiso 1 1 calc R
C11 C -0.3586(5) 0.7205(5) 0.7951(4) 0.0335(9) Uani 1 1 d .
H11A H -0.4089 0.7531 0.8485 0.040 Uiso 1 1 calc R
C12 C -0.4138(5) 0.7616(5) 0.6693(4) 0.0344(9) Uani 1 1 d .
C13 C -0.3464(4) 0.7104(6) 0.5866(4) 0.0371(9) Uani 1 1 d .
H13A H -0.3876 0.7372 0.5009 0.044 Uiso 1 1 calc R
C14 C -0.2177(5) 0.6192(5) 0.6325(4) 0.0343(10) Uani 1 1 d .
H14A H -0.1707 0.5827 0.5780 0.041 Uiso 1 1 calc R
C15 C 0.0659(4) 0.8552(4) 0.7252(3) 0.0266(8) Uani 1 1 d .
C16 C 0.0297(5) 0.8973(5) 0.5988(4) 0.0330(9) Uani 1 1 d .
H16A H 0.0750 0.8473 0.5487 0.040 Uiso 1 1 calc R
C17 C -0.0726(5) 1.0120(5) 0.5487(4) 0.0390(10) Uani 1 1 d .
H17A H -0.0946 1.0421 0.4650 0.047 Uiso 1 1 calc R
C18 C -0.1434(5) 1.0834(5) 0.6209(5) 0.0448(11) Uani 1 1 d .
H18A H -0.2145 1.1605 0.5859 0.054 Uiso 1 1 calc R
C19 C -0.1089(6) 1.0406(5) 0.7445(5) 0.0437(11) Uani 1 1 d .
H19A H -0.1576 1.0884 0.7932 0.052 Uiso 1 1 calc R
C20 C -0.0037(5) 0.9285(5) 0.7973(4) 0.0341(9) Uani 1 1 d .
H20A H 0.0207 0.9018 0.8821 0.041 Uiso 1 1 calc R

loop_
_atom_site_aniso_label
_atom_site_aniso_U_11
_atom_site_aniso_U_22
_atom_site_aniso_U_33
_atom_site_aniso_U_23
_atom_site_aniso_U_13
_atom_site_aniso_U_12
S1 0.0261(5) 0.0286(5) 0.0296(5) -0.0029(4) 0.0106(4) -0.0025(4)
Cl1 0.0401(6) 0.0507(7) 0.0665(7) 0.0117(6) 0.0146(5) 0.0135(5)
O1 0.0375(15) 0.0358(15) 0.0382(15) 0.0050(13) 0.0148(12) -0.0043(13)
C1 0.0270(19) 0.029(2) 0.0233(17) 0.0006(15) 0.0070(15) -0.0038(15)
S2 0.0283(5) 0.0349(6) 0.0327(5) 0.0065(4) 0.0141(4) 0.0025(4)
C2 0.030(2) 0.028(2) 0.032(2) -0.0006(16) 0.0062(16) 0.0014(16)
C3 0.0253(18) 0.0266(18) 0.0266(17) 0.0063(16) 0.0082(15) 0.0015(16)
C4 0.032(2) 0.032(2) 0.039(2) 0.0033(17) 0.0158(18) 0.0072(16)
C5 0.0243(19) 0.039(3) 0.050(3) 0.0078(19) 0.0101(19) 0.0012(17)
C6 0.034(2) 0.037(2) 0.040(2) 0.0029(19) 0.0059(17) -0.0090(18)
C7 0.040(2) 0.034(2) 0.035(2) -0.0036(18) 0.0138(18) -0.0018(19)
C8 0.0279(19) 0.031(2) 0.037(2) 0.0040(17) 0.0137(16) 0.0027(16)
C9 0.0225(19) 0.030(2) 0.0248(18) -0.0023(16) 0.0066(15) -0.0062(15)
C10 0.0294(19) 0.033(2) 0.0307(19) -0.0002(17) 0.0127(16) -0.0044(17)
C11 0.0317(19) 0.035(2) 0.037(2) -0.0055(19) 0.0163(16) -0.0046(19)
C12 0.0267(19) 0.030(2) 0.044(2) 0.0014(17) 0.0101(17) -0.0035(16)
C13 0.031(2) 0.045(2) 0.0294(19) 0.0031(19) 0.0046(17) -0.002(2)
C14 0.036(2) 0.044(3) 0.0256(19) -0.0052(17) 0.0146(16) -0.0050(19)
C15 0.0275(18) 0.026(2) 0.0258(18) 0.0015(15) 0.0088(15) -0.0028(16)
C16 0.036(2) 0.032(2) 0.0323(19) 0.0002(18) 0.0144(16) -0.0063(18)
C17 0.039(2) 0.038(2) 0.034(2) 0.0109(18) 0.0071(19) -0.0052(19)
C18 0.037(2) 0.036(2) 0.060(3) 0.014(2) 0.016(2) 0.006(2)
C19 0.053(3) 0.036(2) 0.055(3) 0.006(2) 0.034(2) 0.005(2)
C20 0.047(2) 0.030(2) 0.0309(19) -0.0016(16) 0.0206(18) -0.0054(18)

loop_
_atom_type_symbol
_atom_type_description
_atom_type_scat_dispersion_real
_atom_type_scat_dispersion_imag
_atom_type_scat_source
C C 0.0181 0.0091 'International Tables Vol C Tables 4.2.6.8 and 6.1.1.4'
H H 0.0000 0.0000 'International Tables Vol C Tables 4.2.6.8 and 6.1.1.4'
O O 0.0492 0.0322 'International Tables Vol C Tables 4.2.6.8 and 6.1.1.4'
S S 0.3331 0.5567 'International Tables Vol C Tables 4.2.6.8 and 6.1.1.4'
Cl Cl 0.3639 0.7018 'International Tables Vol C Tables 4.2.6.8 and 6.1.1.4'

loop_
_geom_angle_atom_site_label_1
_geom_angle_atom_site_label_2
_geom_angle_atom_site_label_3
_geom_angle
O1 S1 C9 106.19(17)
O1 S1 C1 106.06(17)
C9 S1 C1 97.41(17)
C2 C1 S2 108.9(3)
C2 C1 S1 106.7(3)
S2 C1 S1 108.63(19)
C2 C1 H1A 110.8
S2 C1 H1A 110.8
S1 C1 H1A 110.8
C15 S2 C1 106.11(17)
C3 C2 C1 115.7(3)
C3 C2 H2A 108.3
C1 C2 H2A 108.3
C3 C2 H2B 108.3
C1 C2 H2B 108.3
H2A C2 H2B 107.4
C4 C3 C8 118.7(4)
C4 C3 C2 119.2(4)
C8 C3 C2 122.0(3)
C3 C4 C5 121.0(4)
C3 C4 H4A 119.5
C5 C4 H4A 119.5
C6 C5 C4 120.1(4)
C6 C5 H5A 119.9
C4 C5 H5A 119.9
C5 C6 C7 119.4(4)
C5 C6 H6A 120.3
C7 C6 H6A 120.3
C6 C7 C8 120.2(4)
C6 C7 H7A 119.9
C8 C7 H7A 119.9
C3 C8 C7 120.6(4)
C3 C8 H8A 119.7
C7 C8 H8A 119.7
C10 C9 C14 121.1(4)
C10 C9 S1 120.2(3)
C14 C9 S1 118.7(3)
C11 C10 C9 119.2(4)
C11 C10 H10A 120.4
C9 C10 H10A 120.4
C12 C11 C10 119.3(4)
C12 C11 H11A 120.4
C10 C11 H11A 120.4
C11 C12 C13 121.9(4)
C11 C12 Cl1 119.1(3)
C13 C12 Cl1 119.0(3)
C14 C13 C12 118.8(4)
C14 C13 H13A 120.6
C12 C13 H13A 120.6
C13 C14 C9 119.7(4)
C13 C14 H14A 120.2
C9 C14 H14A 120.2
C20 C15 C16 119.4(4)
C20 C15 S2 123.9(3)
C16 C15 S2 116.6(3)
C17 C16 C15 119.7(4)
C17 C16 H16A 120.1
C15 C16 H16A 120.1
C16 C17 C18 120.5(4)
C16 C17 H17A 119.8
C18 C17 H17A 119.8
C19 C18 C17 119.6(4)
C19 C18 H18A 120.2
C17 C18 H18A 120.2
C18 C19 C20 120.8(4)
C18 C19 H19A 119.6
C20 C19 H19A 119.6
C19 C20 C15 120.0(4)
C19 C20 H20A 120.0
C15 C20 H20A 120.0

loop_
_geom_bond_atom_site_label_1
_geom_bond_atom_site_label_2
_geom_bond_distance
S1 O1 1.494(3)
S1 C9 1.790(4)
S1 C1 1.858(4)
Cl1 C12 1.732(4)
C1 C2 1.532(5)
C1 S2 1.812(4)
C1 H1A 0.9900
S2 C15 1.775(4)
C2 C3 1.518(6)
C2 H2A 0.9800
C2 H2B 0.9800
C3 C4 1.383(6)
C3 C8 1.384(6)
C4 C5 1.387(7)
C4 H4A 0.9400
C5 C6 1.378(7)
C5 H5A 0.9400
C6 C7 1.387(7)
C6 H6A 0.9400
C7 C8 1.387(6)
C7 H7A 0.9400
C8 H8A 0.9400
C9 C10 1.388(6)
C9 C14 1.393(5)
C10 C11 1.386(6)
C10 H10A 0.9400
C11 C12 1.384(6)
C11 H11A 0.9400
C12 C13 1.388(6)
C13 C14 1.383(6)
C13 H13A 0.9400
C14 H14A 0.9400
C15 C20 1.385(6)
C15 C16 1.406(5)
C16 C17 1.378(6)
C16 H16A 0.9400
C17 C18 1.385(7)
C17 H17A 0.9400
C18 C19 1.380(7)
C18 H18A 0.9400
C19 C20 1.380(7)
C19 H19A 0.9400
C20 H20A 0.9400

loop_
_geom_torsion_atom_site_label_1
_geom_torsion_atom_site_label_2
_geom_torsion_atom_site_label_3
_geom_torsion_atom_site_label_4
_geom_torsion
O1 S1 C1 C2 53.3(3)
C9 S1 C1 C2 162.6(3)
O1 S1 C1 S2 170.61(19)
C9 S1 C1 S2 -80.1(2)
C2 C1 S2 C15 -157.0(3)
S1 C1 S2 C15 87.1(2)
S2 C1 C2 C3 69.4(4)
S1 C1 C2 C3 -173.5(3)
C1 C2 C3 C4 -140.1(4)
C1 C2 C3 C8 44.0(5)
C8 C3 C4 C5 2.1(6)
C2 C3 C4 C5 -173.9(4)
C3 C4 C5 C6 -0.2(6)
C4 C5 C6 C7 -0.9(7)
C5 C6 C7 C8 0.1(6)
C4 C3 C8 C7 -2.8(6)
C2 C3 C8 C7 173.1(4)
C6 C7 C8 C3 1.8(6)
O1 S1 C9 C10 33.5(4)
C1 S1 C9 C10 -75.7(3)
O1 S1 C9 C14 -145.8(3)
C1 S1 C9 C14 105.1(3)
C14 C9 C10 C11 -1.1(6)
S1 C9 C10 C11 179.6(3)
C9 C10 C11 C12 -1.2(6)
C10 C11 C12 C13 2.8(6)
C10 C11 C12 Cl1 -176.5(3)
C11 C12 C13 C14 -2.0(7)
Cl1 C12 C13 C14 177.4(3)
C12 C13 C14 C9 -0.4(6)
C10 C9 C14 C13 2.0(6)
S1 C9 C14 C13 -178.8(3)
C1 S2 C15 C20 34.1(4)
C1 S2 C15 C16 -148.3(3)
C20 C15 C16 C17 1.0(6)
S2 C15 C16 C17 -176.7(3)
C15 C16 C17 C18 -1.9(6)
C16 C17 C18 C19 1.1(7)
C17 C18 C19 C20 0.6(8)
C18 C19 C20 C15 -1.5(7)
C16 C15 C20 C19 0.7(6)
S2 C15 C20 C19 178.2(3)
